data_7223668
loop_
_publ_author_name
'Sabrowsky, H.'
'Hippler, K.'
'Vogt, P.'

_publ_section_title
;
 Na4 O I2 - ein neuer AlkalimetallchalkogenidhalogenidTyp
;
_journal_name_full
;
Zeitschrift fuer Naturforschung, Teil B. Anorganische Chemie, Organische 
Chemie (42,1987-)
;
_journal_page_first 373
_journal_page_last 374
_journal_volume 44
_journal_year 1989
_chemical_formula_sum 'I2 Na4 O'
_chemical_name_systematic 'Na4 O I2'
_space_group_IT_number 139
_symmetry_space_group_name_Hall '-I 4 2'
_symmetry_space_group_name_H-M 'I 4/m m m'
_cell_angle_alpha 90
_cell_angle_beta 90
_cell_angle_gamma 90
_cell_formula_units_Z 2
_cell_length_a 4.677
_cell_length_b 4.677
_cell_length_c 16.02
_cell_volume 350.427
_citation_journal_id_ASTM ZNBSEN
_cod_data_source_file Sabrowsky_ZNBSEN_1989_1962.cif
_cod_data_source_block I2Na4O1
_cod_original_cell_volume 350.4268
_cod_original_formula_sum 'I2 Na4 O1'
_cod_database_code 7223668

loop_
_symmetry_equiv_pos_as_xyz
x,y,z
-y,x,z
-x,-y,z
y,-x,z
x,-y,-z
y,x,-z
-x,y,-z
-y,-x,-z
-x,-y,-z
y,-x,-z
x,y,-z
-y,x,-z
-x,y,z
-y,-x,z
x,-y,z
y,x,z
x+1/2,y+1/2,z+1/2
-y+1/2,x+1/2,z+1/2
-x+1/2,-y+1/2,z+1/2
y+1/2,-x+1/2,z+1/2
x+1/2,-y+1/2,-z+1/2
y+1/2,x+1/2,-z+1/2
-x+1/2,y+1/2,-z+1/2
-y+1/2,-x+1/2,-z+1/2
-x+1/2,-y+1/2,-z+1/2
y+1/2,-x+1/2,-z+1/2
x+1/2,y+1/2,-z+1/2
-y+1/2,x+1/2,-z+1/2
-x+1/2,y+1/2,z+1/2
-y+1/2,-x+1/2,z+1/2
x+1/2,-y+1/2,z+1/2
y+1/2,x+1/2,z+1/2

loop_
_atom_site_label
_atom_site_type_symbol
_atom_site_fract_x
_atom_site_fract_y
_atom_site_fract_z
_atom_site_occupancy
_atom_site_U_iso_or_equiv
I1 I-1 0 0 0.357 1 0.0
Na2 Na+1 0 0 0.155 1 0.0
Na1 Na+1 0 0.5 0 1 0.0
O1 O-2 0 0 0 1 0.0
